data_4085866
loop_
_publ_author_name
'Thenarukandiyil, Ranjeesh'
'Choudhury, Joyanta'

_publ_section_title
;
 Rhodium(III)-Catalyzed Activation and Functionalization of Pyridine C--H
 Bond by Exploring a Unique Double Role of &#x201C;N-Heterocyclic
 Carbene--Pyridyl&#x201D; Ligand Platform
;
_journal_issue 10
_journal_name_full Organometallics
_journal_page_first 1890
_journal_paper_doi 10.1021/acs.organomet.5b00157
_journal_volume 34
_journal_year 2015
_chemical_formula_sum 'C70 H66 Cl2 F12 N6 O12 Rh2 S4'
_chemical_formula_weight 1816.24
_chemical_name_systematic
;
 ?
;
_space_group_crystal_system monoclinic
_space_group_IT_number 14
_space_group_name_Hall '-P 2yn'
_space_group_name_H-M_alt 'P 1 21/n 1'
_symmetry_space_group_name_Hall '-P 2yn'
_symmetry_space_group_name_H-M 'P 1 21/n 1'
_atom_sites_solution_hydrogens geom
_audit_creation_method SHELXL-2014
_cell_angle_alpha 90
_cell_angle_beta 98.599(4)
_cell_angle_gamma 90
_cell_formula_units_Z 2
_cell_length_a 13.6351(9)
_cell_length_b 13.7598(10)
_cell_length_c 21.4522(15)
_cell_measurement_reflns_used 6547
_cell_measurement_temperature 293(2)
_cell_measurement_theta_max 24.404
_cell_measurement_theta_min 1.664
_cell_volume 3979.5(5)
_computing_cell_refinement 'Bruker XSCANS'
_computing_data_collection 'Bruker XSCANS'
_computing_data_reduction 'Bruker SHELXTL'
_computing_molecular_graphics ORTEP-3
_computing_structure_refinement 'SHELXL-2014 (Sheldrick, 2014)'
_computing_structure_solution SIR-92
_diffrn_ambient_temperature 293(2)
_diffrn_measured_fraction_theta_full 0.908
_diffrn_measured_fraction_theta_max 1.000
_diffrn_measurement_device_type 'Bruker P4'
_diffrn_measurement_method '\w scans'
_diffrn_radiation_type MoK\a
_diffrn_radiation_wavelength 0.71073
_diffrn_reflns_av_R_equivalents 0.2815
_diffrn_reflns_av_unetI/netI 0.2033
_diffrn_reflns_laue_measured_fraction_full 0.908
_diffrn_reflns_laue_measured_fraction_max 1.000
_diffrn_reflns_limit_h_max 15
_diffrn_reflns_limit_h_min -15
_diffrn_reflns_limit_k_max 15
_diffrn_reflns_limit_k_min -15
_diffrn_reflns_limit_l_max 24
_diffrn_reflns_limit_l_min -24
_diffrn_reflns_number 45798
_diffrn_reflns_point_group_measured_fraction_full 0.908
_diffrn_reflns_point_group_measured_fraction_max 1.000
_diffrn_reflns_theta_full 25.242
_diffrn_reflns_theta_max 24.404
_diffrn_reflns_theta_min 1.664
_diffrn_source 'sealed tube'
_exptl_absorpt_coefficient_mu 0.675
_exptl_absorpt_process_details SADABS
_exptl_crystal_colour orange
_exptl_crystal_density_diffrn 1.516
_exptl_crystal_description rectangular
_exptl_crystal_F_000 1840
_exptl_crystal_size_max 0.210
_exptl_crystal_size_mid 0.120
_exptl_crystal_size_min 0.100
_refine_diff_density_max 0.814
_refine_diff_density_min -0.626
_refine_diff_density_rms 0.124
_refine_ls_extinction_coef 0.0021(6)
_refine_ls_extinction_expression Fc^*^=kFc[1+0.001xFc^2^\l^3^/sin(2\q)]^-1/4^
_refine_ls_extinction_method SHELXL
_refine_ls_goodness_of_fit_ref 1.046
_refine_ls_hydrogen_treatment constr
_refine_ls_matrix_type full
_refine_ls_number_parameters 464
_refine_ls_number_reflns 6547
_refine_ls_number_restraints 10
_refine_ls_restrained_S_all 1.046
_refine_ls_R_factor_all 0.2690
_refine_ls_R_factor_gt 0.1138
_refine_ls_shift/su_max 0.000
_refine_ls_shift/su_mean 0.000
_refine_ls_structure_factor_coef Fsqd
_refine_ls_weighting_details 'w=1/[\s^2^(Fo^2^)+(0.1442P)^2^] where P=(Fo^2^+2Fc^2^)/3'
_refine_ls_weighting_scheme calc
_refine_ls_wR_factor_gt 0.2608
_refine_ls_wR_factor_ref 0.3422
_reflns_Friedel_coverage 0.000
_reflns_number_gt 2379
_reflns_number_total 6547
_reflns_threshold_expression 'I > 2\s(I)'
_cod_data_source_file om5b00157_si_002.cif
_cod_data_source_block t2
_cod_depositor_comments 'Adding full bibliography for 4085861--4085866.cif.'
_cod_database_code 4085866
_shelx_space_group_comment
;
The symmetry employed for this shelxl refinement is uniquely defined
by the following loop, which should always be used as a source of
symmetry information in preference to the above space-group names.
They are only intended as comments.
;
_shelx_estimated_absorpt_t_min 0.871
_shelx_estimated_absorpt_t_max 0.936
_shelxl_version_number 2014-3

loop_
_space_group_symop_operation_xyz
'x, y, z'
'-x+1/2, y+1/2, -z+1/2'
'-x, -y, -z'
'x-1/2, -y-1/2, z-1/2'

loop_
_atom_site_label
_atom_site_type_symbol
_atom_site_fract_x
_atom_site_fract_y
_atom_site_fract_z
_atom_site_U_iso_or_equiv
_atom_site_adp_type
_atom_site_occupancy
_atom_site_site_symmetry_order
_atom_site_calc_flag
_atom_site_refinement_flags_posn
_atom_site_refinement_flags_adp
C1 C 0.4562(12) -0.3002(12) 0.0696(8) 0.069(4) Uani 1 1 d . .
C2 C 0.5870(11) -0.4307(11) 0.0987(8) 0.093(5) Uani 1 1 d . .
H2A H 0.6320 -0.4639 0.0757 0.139 Uiso 1 1 calc R U
H2B H 0.6239 -0.3966 0.1336 0.139 Uiso 1 1 calc R U
H2C H 0.5439 -0.4772 0.1142 0.139 Uiso 1 1 calc R U
C3 C 0.5304(12) -0.3535(13) -0.0066(9) 0.086(5) Uani 1 1 d . .
H3 H 0.5731 -0.3877 -0.0285 0.103 Uiso 1 1 calc R U
C4 C 0.4630(14) -0.2899(14) -0.0318(9) 0.096(6) Uani 1 1 d . .
H4 H 0.4511 -0.2705 -0.0738 0.115 Uiso 1 1 calc R U
C5 C 0.3341(12) -0.1933(12) 0.0132(9) 0.086(5) Uani 1 1 d . .
C6 C 0.2990(12) -0.1522(14) -0.0462(8) 0.096(5) Uani 1 1 d . .
H6 H 0.3217 -0.1691 -0.0836 0.115 Uiso 1 1 calc R U
C7 C 0.2256(14) -0.0828(14) -0.0417(9) 0.102(6) Uani 1 1 d . .
H7 H 0.1991 -0.0518 -0.0789 0.122 Uiso 1 1 calc R U
C8 C 0.2266(11) -0.1034(12) 0.0622(7) 0.081(5) Uani 1 1 d . .
H8 H 0.2005 -0.0872 0.0985 0.097 Uiso 1 1 calc R U
C9 C 0.3003(12) -0.1741(12) 0.0675(9) 0.078(5) Uani 1 1 d . .
C10 C 0.3406(11) -0.2184(10) 0.1283(7) 0.071(4) Uani 1 1 d . .
C11 C 0.4236(11) -0.2819(10) 0.1266(8) 0.074(5) Uani 1 1 d . .
C12 C 0.4732(11) -0.3240(12) 0.1864(7) 0.073(4) Uani 1 1 d . .
C13 C 0.4363(12) -0.4093(12) 0.2104(7) 0.087(5) Uani 1 1 d . .
H13 H 0.3729 -0.4309 0.1944 0.104 Uiso 1 1 calc R U
C14 C 0.4929(15) -0.4611(14) 0.2573(8) 0.110(6) Uani 1 1 d . .
H14 H 0.4715 -0.5206 0.2707 0.131 Uiso 1 1 calc R U
C15 C 0.5818(14) -0.4222(16) 0.2836(8) 0.108(6) Uani 1 1 d . .
H15 H 0.6187 -0.4551 0.3170 0.130 Uiso 1 1 calc R U
C16 C 0.6192(12) -0.3381(14) 0.2636(8) 0.096(6) Uani 1 1 d . .
H16 H 0.6803 -0.3149 0.2829 0.115 Uiso 1 1 calc R U
C17 C 0.5646(12) -0.2869(13) 0.2137(8) 0.099(6) Uani 1 1 d . .
H17 H 0.5889 -0.2294 0.1992 0.119 Uiso 1 1 calc R U
C18 C 0.2916(11) -0.1975(11) 0.1838(7) 0.059(4) Uani 1 1 d . .
C19 C 0.2070(12) -0.2390(11) 0.1919(8) 0.074(4) Uani 1 1 d . .
H19 H 0.1789 -0.2862 0.1637 0.088 Uiso 1 1 calc R U
C20 C 0.1602(12) -0.2130(13) 0.2419(9) 0.082(5) Uani 1 1 d . .
H20 H 0.1001 -0.2412 0.2472 0.099 Uiso 1 1 calc R U
C21 C 0.2046(17) -0.1427(14) 0.2851(8) 0.096(6) Uani 1 1 d . .
H21 H 0.1743 -0.1262 0.3196 0.115 Uiso 1 1 calc R U
C22 C 0.2900(16) -0.0996(14) 0.2769(10) 0.095(6) Uani 1 1 d . .
H22 H 0.3185 -0.0529 0.3053 0.114 Uiso 1 1 calc R U
C23 C 0.3339(14) -0.1244(12) 0.2272(9) 0.092(5) Uani 1 1 d . .
H23 H 0.3924 -0.0938 0.2209 0.111 Uiso 1 1 calc R U
C24 C 0.2397(16) 0.1575(16) 0.0193(14) 0.157(8) Uani 1 1 d . U
C25 C 0.207(3) 0.1627(18) 0.0750(12) 0.200(14) Uani 1 1 d . U
C26 C 0.116(2) 0.2051(11) 0.0607(12) 0.155(8) Uani 1 1 d . U
C27 C 0.0869(15) 0.2251(10) -0.0060(10) 0.115(7) Uani 1 1 d . U
C28 C 0.1858(16) 0.1935(12) -0.0300(11) 0.126(6) Uani 1 1 d . U
C29 C 0.1856(19) 0.1924(15) -0.1006(13) 0.181(5) Uani 1 1 d . .
H29A H 0.1304 0.2298 -0.1209 0.271 Uiso 1 1 calc R U
H29B H 0.2463 0.2201 -0.1101 0.271 Uiso 1 1 calc R U
H29C H 0.1798 0.1267 -0.1157 0.271 Uiso 1 1 calc R U
C30 C 0.0096(18) 0.2698(15) -0.0492(12) 0.181(5) Uani 1 1 d . .
H30A H 0.0247 0.2643 -0.0913 0.271 Uiso 1 1 calc R U
H30B H -0.0523 0.2379 -0.0466 0.271 Uiso 1 1 calc R U
H30C H 0.0045 0.3372 -0.0386 0.271 Uiso 1 1 calc R U
C31 C 0.0518(18) 0.2356(16) 0.1019(13) 0.181(5) Uani 1 1 d . .
H31A H -0.0071 0.2627 0.0781 0.271 Uiso 1 1 calc R U
H31B H 0.0343 0.1811 0.1259 0.271 Uiso 1 1 calc R U
H31C H 0.0841 0.2841 0.1300 0.271 Uiso 1 1 calc R U
C32 C 0.2712(19) 0.1322(15) 0.1294(12) 0.181(5) Uani 1 1 d . .
H32A H 0.2384 0.1400 0.1657 0.271 Uiso 1 1 calc R U
H32B H 0.2880 0.0650 0.1251 0.271 Uiso 1 1 calc R U
H32C H 0.3305 0.1707 0.1345 0.271 Uiso 1 1 calc R U
C33 C 0.3450(19) 0.1082(15) 0.0035(12) 0.181(5) Uani 1 1 d . .
H33A H 0.3486 0.1150 -0.0406 0.271 Uiso 1 1 calc R U
H33B H 0.4004 0.1407 0.0276 0.271 Uiso 1 1 calc R U
H33C H 0.3466 0.0405 0.0145 0.271 Uiso 1 1 calc R U
C34 C 0.1728(17) -0.478(2) -0.0466(16) 0.180(16) Uani 1 1 d . .
C35 C 0.582(3) 0.0420(17) 0.2523(11) 0.138(9) Uani 1 1 d . .
N1 N 0.5274(9) -0.3611(9) 0.0570(6) 0.071(3) Uani 1 1 d . .
N2 N 0.4146(10) -0.2584(10) 0.0154(6) 0.078(4) Uani 1 1 d . .
N3 N 0.1903(9) -0.0567(9) 0.0090(7) 0.077(4) Uani 1 1 d . .
O1 O 0.3337(9) -0.4711(9) 0.0374(6) 0.125(5) Uani 1 1 d . .
O2 O 0.2011(16) -0.5859(10) 0.0510(9) 0.224(10) Uani 1 1 d . .
O3 O 0.1979(10) -0.4174(11) 0.0807(7) 0.148(6) Uani 1 1 d . .
O4 O 0.4958(10) -0.0299(11) 0.1451(6) 0.129(5) Uani 1 1 d . .
O5 O 0.5558(11) 0.1378(9) 0.1496(7) 0.145(5) Uani 1 1 d . .
O6 O 0.6735(10) 0.0064(10) 0.1553(6) 0.124(4) Uani 1 1 d . .
F1 F 0.1909(12) -0.3798(13) -0.0554(8) 0.215(7) Uani 1 1 d . .
F2 F 0.1949(16) -0.540(2) -0.0737(14) 0.37(2) Uani 1 1 d . .
F3 F 0.0760(10) -0.4723(9) -0.0375(6) 0.143(4) Uani 1 1 d . .
F4 F 0.5979(10) -0.0467(10) 0.2763(5) 0.148(5) Uani 1 1 d . .
F5 F 0.6537(11) 0.1000(10) 0.2769(6) 0.175(6) Uani 1 1 d . .
F6 F 0.4947(12) 0.0733(10) 0.2679(7) 0.152(5) Uani 1 1 d . .
S1 S 0.2349(4) -0.4858(4) 0.0417(2) 0.1051(16) Uani 1 1 d . .
S2 S 0.5762(4) 0.0397(4) 0.1650(2) 0.1034(16) Uani 1 1 d . .
Cl1 Cl -0.0044(3) 0.0121(3) -0.07687(18) 0.0767(12) Uani 1 1 d . .
Rh1 Rh 0.10937(10) 0.07397(9) 0.01252(6) 0.0850(7) Uani 1 1 d . .

loop_
_atom_site_aniso_label
_atom_site_aniso_U_11
_atom_site_aniso_U_22
_atom_site_aniso_U_33
_atom_site_aniso_U_23
_atom_site_aniso_U_13
_atom_site_aniso_U_12
C1 0.087(12) 0.071(11) 0.052(11) 0.004(9) 0.018(9) 0.006(9)
C2 0.088(12) 0.081(12) 0.104(13) -0.002(10) -0.003(10) 0.019(10)
C3 0.074(12) 0.091(14) 0.092(15) -0.011(11) 0.009(10) -0.003(10)
C4 0.090(13) 0.107(15) 0.081(14) 0.014(12) -0.015(12) 0.000(11)
C5 0.082(12) 0.087(13) 0.087(14) 0.039(11) 0.007(11) 0.031(10)
C6 0.082(12) 0.120(15) 0.081(13) 0.001(11) -0.003(10) 0.020(11)
C7 0.105(15) 0.118(16) 0.082(14) 0.019(13) 0.011(11) 0.020(13)
C8 0.065(10) 0.100(13) 0.072(11) -0.004(10) -0.002(9) -0.006(9)
C9 0.080(12) 0.074(11) 0.081(13) 0.010(10) 0.016(10) 0.021(9)
C10 0.082(11) 0.061(10) 0.060(10) 0.008(8) -0.019(9) -0.008(9)
C11 0.071(10) 0.048(9) 0.092(13) 0.013(9) -0.025(9) 0.006(8)
C12 0.067(10) 0.076(11) 0.071(11) -0.009(9) -0.001(8) 0.009(9)
C13 0.088(12) 0.073(12) 0.091(12) 0.025(10) -0.017(9) 0.003(9)
C14 0.125(16) 0.093(14) 0.103(14) 0.017(11) -0.009(12) -0.018(12)
C15 0.113(16) 0.119(17) 0.082(13) 0.023(12) -0.018(11) -0.009(13)
C16 0.078(12) 0.096(14) 0.102(14) 0.001(12) -0.026(10) -0.010(11)
C17 0.101(13) 0.085(13) 0.098(13) -0.007(10) -0.029(11) 0.010(11)
C18 0.061(10) 0.069(10) 0.050(10) 0.021(8) 0.020(8) 0.020(8)
C19 0.065(11) 0.073(11) 0.082(13) 0.013(9) 0.009(9) 0.014(9)
C20 0.067(11) 0.087(13) 0.091(13) 0.037(11) 0.006(11) 0.016(10)
C21 0.129(18) 0.082(14) 0.072(12) -0.002(11) -0.001(12) 0.040(13)
C22 0.100(15) 0.088(14) 0.099(16) -0.017(11) 0.023(12) -0.003(12)
C23 0.109(14) 0.072(12) 0.092(14) -0.007(11) 0.004(12) -0.010(10)
C24 0.110(12) 0.086(15) 0.24(2) 0.033(17) -0.107(13) -0.030(10)
C25 0.33(3) 0.066(15) 0.143(14) -0.002(16) -0.150(17) 0.016(18)
C26 0.29(3) 0.004(8) 0.154(14) -0.013(10) -0.019(14) -0.007(12)
C27 0.130(12) 0.018(8) 0.169(16) 0.015(9) -0.066(11) -0.009(8)
C28 0.143(15) 0.053(11) 0.154(13) 0.008(11) -0.065(10) -0.006(11)
C29 0.204(12) 0.073(7) 0.244(14) -0.025(8) -0.035(10) 0.016(7)
C30 0.204(12) 0.073(7) 0.244(14) -0.025(8) -0.035(10) 0.016(7)
C31 0.204(12) 0.073(7) 0.244(14) -0.025(8) -0.035(10) 0.016(7)
C32 0.204(12) 0.073(7) 0.244(14) -0.025(8) -0.035(10) 0.016(7)
C33 0.204(12) 0.073(7) 0.244(14) -0.025(8) -0.035(10) 0.016(7)
C34 0.070(15) 0.18(3) 0.26(3) 0.16(3) -0.053(18) -0.034(17)
C35 0.22(3) 0.078(17) 0.106(19) 0.004(14) -0.005(19) -0.022(19)
N1 0.077(9) 0.070(9) 0.061(9) -0.005(7) -0.005(7) 0.007(7)
N2 0.098(10) 0.083(10) 0.051(9) 0.019(8) 0.006(8) 0.003(8)
N3 0.071(8) 0.091(10) 0.061(9) 0.003(8) -0.015(7) 0.018(7)
O1 0.088(9) 0.111(10) 0.171(13) -0.044(9) 0.000(8) -0.015(8)
O2 0.35(3) 0.073(11) 0.229(19) 0.016(11) -0.030(17) -0.097(13)
O3 0.114(10) 0.153(13) 0.167(13) -0.082(11) -0.011(9) 0.010(9)
O4 0.130(10) 0.141(12) 0.111(10) -0.009(9) -0.004(8) -0.033(9)
O5 0.191(14) 0.083(10) 0.168(13) 0.036(9) 0.044(11) 0.020(9)
O6 0.106(10) 0.133(12) 0.131(11) 0.018(9) 0.010(8) 0.027(9)
F1 0.198(15) 0.199(16) 0.237(17) 0.070(14) 0.001(12) -0.033(13)
F2 0.211(19) 0.41(4) 0.50(4) -0.36(4) 0.15(2) -0.06(2)
F3 0.132(10) 0.136(10) 0.159(11) -0.037(8) 0.018(8) -0.014(8)
F4 0.201(13) 0.135(11) 0.097(8) 0.014(8) -0.015(8) 0.003(9)
F5 0.212(14) 0.157(12) 0.146(11) -0.034(9) -0.007(10) -0.073(11)
F6 0.190(14) 0.130(11) 0.147(11) -0.010(9) 0.060(10) 0.011(10)
S1 0.111(4) 0.111(4) 0.092(4) -0.004(3) 0.013(3) 0.020(3)
S2 0.104(4) 0.105(4) 0.096(4) 0.012(3) -0.004(3) -0.007(3)
Cl1 0.085(3) 0.058(2) 0.077(3) -0.0048(19) -0.020(2) 0.008(2)
Rh1 0.0952(10) 0.0546(8) 0.0914(10) 0.0040(7) -0.0308(7) -0.0052(7)

loop_
_atom_type_symbol
_atom_type_description
_atom_type_scat_dispersion_real
_atom_type_scat_dispersion_imag
_atom_type_scat_source
C C 0.0033 0.0016 'International Tables Vol C Tables 4.2.6.8 and 6.1.1.4'
H H 0.0000 0.0000 'International Tables Vol C Tables 4.2.6.8 and 6.1.1.4'
N N 0.0061 0.0033 'International Tables Vol C Tables 4.2.6.8 and 6.1.1.4'
O O 0.0106 0.0060 'International Tables Vol C Tables 4.2.6.8 and 6.1.1.4'
F F 0.0171 0.0103 'International Tables Vol C Tables 4.2.6.8 and 6.1.1.4'
S S 0.1246 0.1234 'International Tables Vol C Tables 4.2.6.8 and 6.1.1.4'
Cl Cl 0.1484 0.1585 'International Tables Vol C Tables 4.2.6.8 and 6.1.1.4'
Rh Rh -1.1178 0.9187 'International Tables Vol C Tables 4.2.6.8 and 6.1.1.4'

loop_
_geom_angle_atom_site_label_1
_geom_angle_atom_site_label_2
_geom_angle_atom_site_label_3
_geom_angle
_geom_angle_site_symmetry_3
N1 C1 N2 108.5(14) .
N1 C1 C11 129.1(15) .
N2 C1 C11 122.3(16) .
N1 C2 H2A 109.5 .
N1 C2 H2B 109.5 .
H2A C2 H2B 109.5 .
N1 C2 H2C 109.5 .
H2A C2 H2C 109.5 .
H2B C2 H2C 109.5 .
C4 C3 N1 109.5(16) .
C4 C3 H3 125.2 .
N1 C3 H3 125.2 .
C3 C4 N2 106.9(16) .
C3 C4 H4 126.6 .
N2 C4 H4 126.6 .
C9 C5 C6 126.2(16) .
C9 C5 N2 117.5(14) .
C6 C5 N2 116.2(17) .
C7 C6 C5 111.1(17) .
C7 C6 H6 124.4 .
C5 C6 H6 124.4 .
N3 C7 C6 127.2(17) .
N3 C7 H7 116.4 .
C6 C7 H7 116.4 .
N3 C8 C9 125.2(16) .
N3 C8 H8 117.4 .
C9 C8 H8 117.4 .
C5 C9 C8 113.9(15) .
C5 C9 C10 123.8(15) .
C8 C9 C10 122.2(17) .
C11 C10 C9 115.0(15) .
C11 C10 C18 126.3(13) .
C9 C10 C18 118.6(14) .
C10 C11 C1 119.5(13) .
C10 C11 C12 118.6(16) .
C1 C11 C12 121.9(14) .
C17 C12 C13 119.8(14) .
C17 C12 C11 119.2(15) .
C13 C12 C11 120.3(13) .
C14 C13 C12 120.7(16) .
C14 C13 H13 119.6 .
C12 C13 H13 119.6 .
C13 C14 C15 117.7(17) .
C13 C14 H14 121.1 .
C15 C14 H14 121.1 .
C14 C15 C16 123.7(17) .
C14 C15 H15 118.1 .
C16 C15 H15 118.1 .
C15 C16 C17 119.2(16) .
C15 C16 H16 120.4 .
C17 C16 H16 120.4 .
C12 C17 C16 118.6(17) .
C12 C17 H17 120.7 .
C16 C17 H17 120.7 .
C19 C18 C23 119.5(15) .
C19 C18 C10 122.0(16) .
C23 C18 C10 118.3(16) .
C18 C19 C20 120.4(16) .
C18 C19 H19 119.8 .
C20 C19 H19 119.8 .
C19 C20 C21 119.1(17) .
C19 C20 H20 120.4 .
C21 C20 H20 120.4 .
C22 C21 C20 120.9(19) .
C22 C21 H21 119.6 .
C20 C21 H21 119.6 .
C23 C22 C21 119.3(19) .
C23 C22 H22 120.3 .
C21 C22 H22 120.3 .
C22 C23 C18 120.8(18) .
C22 C23 H23 119.6 .
C18 C23 H23 119.6 .
C25 C24 C28 119(3) .
C25 C24 C33 128(2) .
C28 C24 C33 113(3) .
C25 C24 Rh1 72.8(18) .
C28 C24 Rh1 77.4(12) .
C33 C24 Rh1 120.5(15) .
C24 C25 C26 104(2) .
C24 C25 C32 119(3) .
C26 C25 C32 138(3) .
C24 C25 Rh1 70.5(13) .
C26 C25 Rh1 68.8(13) .
C32 C25 Rh1 126.9(18) .
C31 C26 C25 128(3) .
C31 C26 C27 117(3) .
C25 C26 C27 114(3) .
C31 C26 Rh1 126.3(19) .
C25 C26 Rh1 73.2(12) .
C27 C26 Rh1 71.9(10) .
C30 C27 C26 142(3) .
C30 C27 C28 119(2) .
C26 C27 C28 98.6(19) .
C30 C27 Rh1 127.6(12) .
C26 C27 Rh1 67.8(8) .
C28 C27 Rh1 71.6(9) .
C24 C28 C29 137(3) .
C24 C28 C27 104(2) .
C29 C28 C27 117.1(17) .
C24 C28 Rh1 67.9(13) .
C29 C28 Rh1 118.3(13) .
C27 C28 Rh1 65.9(10) .
C28 C29 H29A 109.5 .
C28 C29 H29B 109.5 .
H29A C29 H29B 109.5 .
C28 C29 H29C 109.5 .
H29A C29 H29C 109.5 .
H29B C29 H29C 109.5 .
C27 C30 H30A 109.5 .
C27 C30 H30B 109.5 .
H30A C30 H30B 109.5 .
C27 C30 H30C 109.5 .
H30A C30 H30C 109.5 .
H30B C30 H30C 109.5 .
C26 C31 H31A 109.5 .
C26 C31 H31B 109.5 .
H31A C31 H31B 109.5 .
C26 C31 H31C 109.5 .
H31A C31 H31C 109.5 .
H31B C31 H31C 109.5 .
C25 C32 H32A 109.5 .
C25 C32 H32B 109.5 .
H32A C32 H32B 109.5 .
C25 C32 H32C 109.5 .
H32A C32 H32C 109.5 .
H32B C32 H32C 109.5 .
C24 C33 H33A 109.5 .
C24 C33 H33B 109.5 .
H33A C33 H33B 109.5 .
C24 C33 H33C 109.5 .
H33A C33 H33C 109.5 .
H33B C33 H33C 109.5 .
F2 C34 F3 118(3) .
F2 C34 F1 128(4) .
F3 C34 F1 99(2) .
F2 C34 S1 111(2) .
F3 C34 S1 99(2) .
F1 C34 S1 97(2) .
F4 C35 F5 109(2) .
F4 C35 F6 107(2) .
F5 C35 F6 110(2) .
F4 C35 S2 110.7(17) .
F5 C35 S2 109.3(19) .
F6 C35 S2 110.4(19) .
C1 N1 C3 106.4(13) .
C1 N1 C2 129.4(14) .
C3 N1 C2 123.9(15) .
C4 N2 C1 108.6(15) .
C4 N2 C5 129.7(15) .
C1 N2 C5 121.8(16) .
C7 N3 C8 116.3(14) .
C7 N3 Rh1 121.5(12) .
C8 N3 Rh1 120.4(12) .
O1 S1 O3 112.6(9) .
O1 S1 O2 118.3(11) .
O3 S1 O2 113.5(12) .
O1 S1 C34 102.2(11) .
O3 S1 C34 113.4(13) .
O2 S1 C34 94.8(11) .
O5 S2 O6 115.0(9) .
O5 S2 O4 116.3(9) .
O6 S2 O4 114.3(9) .
O5 S2 C35 101.3(10) .
O6 S2 C35 104.5(12) .
O4 S2 C35 102.8(11) .
Rh1 Cl1 Rh1 94.74(14) 3
C24 Rh1 N3 91.6(8) .
C24 Rh1 C27 64.9(8) .
N3 Rh1 C27 152.1(8) .
C24 Rh1 C25 36.7(11) .
N3 Rh1 C25 103.2(8) .
C27 Rh1 C25 67.5(8) .
C24 Rh1 C28 34.7(7) .
N3 Rh1 C28 109.7(7) .
C27 Rh1 C28 42.4(7) .
C25 Rh1 C28 62.8(10) .
C24 Rh1 C26 61.1(12) .
N3 Rh1 C26 140.6(9) .
C27 Rh1 C26 40.4(7) .
C25 Rh1 C26 38.0(10) .
C28 Rh1 C26 64.6(10) .
C24 Rh1 Cl1 132.7(8) .
N3 Rh1 Cl1 87.1(3) .
C27 Rh1 Cl1 97.9(4) .
C25 Rh1 Cl1 164.2(7) .
C28 Rh1 Cl1 102.7(5) .
C26 Rh1 Cl1 132.2(8) .
C24 Rh1 Cl1 141.9(8) 3
N3 Rh1 Cl1 87.7(4) 3
C27 Rh1 Cl1 120.0(7) 3
C25 Rh1 Cl1 106.8(10) 3
C28 Rh1 Cl1 161.0(6) 3
C26 Rh1 Cl1 97.3(8) 3
Cl1 Rh1 Cl1 85.26(14) 3

loop_
_geom_bond_atom_site_label_1
_geom_bond_atom_site_label_2
_geom_bond_distance
_geom_bond_site_symmetry_2
C1 N1 1.340(18) .
C1 N2 1.343(17) .
C1 C11 1.385(19) .
C2 N1 1.471(17) .
C2 H2A 0.9600 .
C2 H2B 0.9600 .
C2 H2C 0.9600 .
C3 C4 1.32(2) .
C3 N1 1.374(18) .
C3 H3 0.9300 .
C4 N2 1.36(2) .
C4 H4 0.9300 .
C5 C9 1.34(2) .
C5 C6 1.41(2) .
C5 N2 1.412(19) .
C6 C7 1.40(2) .
C6 H6 0.9300 .
C7 N3 1.304(19) .
C7 H7 0.9300 .
C8 N3 1.338(18) .
C8 C9 1.39(2) .
C8 H8 0.9300 .
C9 C10 1.47(2) .
C10 C11 1.43(2) .
C10 C18 1.478(19) .
C11 C12 1.476(19) .
C12 C17 1.39(2) .
C12 C13 1.405(19) .
C13 C14 1.37(2) .
C13 H13 0.9300 .
C14 C15 1.37(2) .
C14 H14 0.9300 .
C15 C16 1.36(2) .
C15 H15 0.9300 .
C16 C17 1.40(2) .
C16 H16 0.9300 .
C17 H17 0.9300 .
C18 C19 1.323(19) .
C18 C23 1.43(2) .
C19 C20 1.37(2) .
C19 H19 0.9300 .
C20 C21 1.41(2) .
C20 H20 0.9300 .
C21 C22 1.34(2) .
C21 H21 0.9300 .
C22 C23 1.34(2) .
C22 H22 0.9300 .
C23 H23 0.9300 .
C24 C25 1.33(4) .
C24 C28 1.29(3) .
C24 C33 1.67(3) .
C24 Rh1 2.10(2) .
C25 C26 1.37(4) .
C25 C32 1.41(3) .
C25 Rh1 2.13(2) .
C26 C31 1.40(3) .
C26 C27 1.45(3) .
C26 Rh1 2.075(17) .
C27 C30 1.43(2) .
C27 C28 1.58(3) .
C27 Rh1 2.131(14) .
C28 C29 1.52(3) .
C28 Rh1 2.22(2) .
C29 H29A 0.9600 .
C29 H29B 0.9600 .
C29 H29C 0.9600 .
C30 H30A 0.9600 .
C30 H30B 0.9600 .
C30 H30C 0.9600 .
C31 H31A 0.9600 .
C31 H31B 0.9600 .
C31 H31C 0.9600 .
C32 H32A 0.9600 .
C32 H32B 0.9600 .
C32 H32C 0.9600 .
C33 H33A 0.9600 .
C33 H33B 0.9600 .
C33 H33C 0.9600 .
C34 F2 1.10(4) .
C34 F3 1.37(3) .
C34 F1 1.39(3) .
C34 S1 1.96(3) .
C35 F4 1.33(2) .
C35 F5 1.31(3) .
C35 F6 1.35(3) .
C35 S2 1.86(2) .
N3 Rh1 2.117(13) .
O1 S1 1.380(12) .
O2 S1 1.476(13) .
O3 S1 1.401(13) .
O4 S2 1.470(13) .
O5 S2 1.408(13) .
O6 S2 1.448(13) .
Cl1 Rh1 2.433(3) .
Cl1 Rh1 2.439(4) 3
Rh1 Cl1 2.439(4) 3

loop_
_geom_hbond_atom_site_label_D
_geom_hbond_atom_site_label_H
_geom_hbond_atom_site_label_A
_geom_hbond_distance_DH
_geom_hbond_distance_HA
_geom_hbond_distance_DA
_geom_hbond_angle_DHA
_geom_hbond_site_symmetry_A
C2 H2A F2 0.96 2.37 3.13(2) 135.6 3_645
C3 H3 O1 0.93 2.34 3.17(2) 148.1 3_645
C4 H4 O5 0.93 2.44 3.26(2) 147.6 3_655
C6 H6 O5 0.93 2.39 3.19(2) 145.0 3_655
C6 H6 S2 0.93 2.98 3.617(19) 126.9 3_655
C7 H7 O6 0.93 2.63 3.15(2) 115.7 3_655
C7 H7 Cl1 0.93 2.92 3.38(2) 112.0 .
C8 H8 Cl1 0.93 2.84 3.337(17) 114.8 3

loop_
_geom_torsion_atom_site_label_1
_geom_torsion_atom_site_label_2
_geom_torsion_atom_site_label_3
_geom_torsion_atom_site_label_4
_geom_torsion
N1 C3 C4 N2 -1.6(19)
C9 C5 C6 C7 3(3)
N2 C5 C6 C7 -174.7(15)
C5 C6 C7 N3 -1(3)
C6 C5 C9 C8 -3(3)
N2 C5 C9 C8 175.0(14)
C6 C5 C9 C10 -179.3(16)
N2 C5 C9 C10 -1(3)
N3 C8 C9 C5 0(2)
N3 C8 C9 C10 176.5(14)
C5 C9 C10 C11 3(2)
C8 C9 C10 C11 -173.3(14)
C5 C9 C10 C18 -175.1(16)
C8 C9 C10 C18 9(2)
C9 C10 C11 C1 -3(2)
C18 C10 C11 C1 174.8(14)
C9 C10 C11 C12 175.7(13)
C18 C10 C11 C12 -7(2)
N1 C1 C11 C10 -175.4(14)
N2 C1 C11 C10 2(2)
N1 C1 C11 C12 6(3)
N2 C1 C11 C12 -176.6(14)
C10 C11 C12 C17 -104.6(17)
C1 C11 C12 C17 74(2)
C10 C11 C12 C13 84.8(18)
C1 C11 C12 C13 -96.6(19)
C17 C12 C13 C14 -5(3)
C11 C12 C13 C14 165.2(16)
C12 C13 C14 C15 6(3)
C13 C14 C15 C16 -4(3)
C14 C15 C16 C17 0(3)
C13 C12 C17 C16 2(2)
C11 C12 C17 C16 -168.5(15)
C15 C16 C17 C12 0(3)
C11 C10 C18 C19 -101.2(17)
C9 C10 C18 C19 76.4(18)
C11 C10 C18 C23 83.6(18)
C9 C10 C18 C23 -98.8(16)
C23 C18 C19 C20 0(2)
C10 C18 C19 C20 -175.6(12)
C18 C19 C20 C21 -1(2)
C19 C20 C21 C22 2(2)
C20 C21 C22 C23 -1(3)
C21 C22 C23 C18 -1(3)
C19 C18 C23 C22 2(2)
C10 C18 C23 C22 177.1(15)
C28 C24 C25 C26 3(3)
C33 C24 C25 C26 -176.9(18)
Rh1 C24 C25 C26 -61.3(18)
C28 C24 C25 C32 -173.6(19)
C33 C24 C25 C32 7(4)
Rh1 C24 C25 C32 122(2)
C28 C24 C25 Rh1 64(2)
C33 C24 C25 Rh1 -116(2)
C24 C25 C26 C31 -174(2)
C32 C25 C26 C31 1(5)
Rh1 C25 C26 C31 123(2)
C24 C25 C26 C27 2(3)
C32 C25 C26 C27 177(3)
Rh1 C25 C26 C27 -60.7(14)
C24 C25 C26 Rh1 62.5(18)
C32 C25 C26 Rh1 -122(4)
C31 C26 C27 C30 1(4)
C25 C26 C27 C30 -176(2)
Rh1 C26 C27 C30 123(2)
C31 C26 C27 C28 171.9(18)
C25 C26 C27 C28 -5(2)
Rh1 C26 C27 C28 -66.1(10)
C31 C26 C27 Rh1 -122(2)
C25 C26 C27 Rh1 61.4(16)
C25 C24 C28 C29 -170(3)
C33 C24 C28 C29 10(4)
Rh1 C24 C28 C29 -108(3)
C25 C24 C28 C27 -6(3)
C33 C24 C28 C27 174.1(15)
Rh1 C24 C28 C27 56.0(12)
C25 C24 C28 Rh1 -62(2)
C33 C24 C28 Rh1 118.0(18)
C30 C27 C28 C24 179.3(16)
C26 C27 C28 C24 5.7(18)
Rh1 C27 C28 C24 -57.3(13)
C30 C27 C28 C29 -13(2)
C26 C27 C28 C29 173.8(16)
Rh1 C27 C28 C29 110.7(16)
C30 C27 C28 Rh1 -123.4(15)
C26 C27 C28 Rh1 63.0(9)
N2 C1 N1 C3 1.7(17)
C11 C1 N1 C3 179.3(15)
N2 C1 N1 C2 -173.1(13)
C11 C1 N1 C2 5(3)
C4 C3 N1 C1 0.0(18)
C4 C3 N1 C2 175.1(14)
C3 C4 N2 C1 2.6(18)
C3 C4 N2 C5 -177.4(16)
N1 C1 N2 C4 -2.7(17)
C11 C1 N2 C4 179.5(14)
N1 C1 N2 C5 177.4(13)
C11 C1 N2 C5 0(2)
C9 C5 N2 C4 -179.7(16)
C6 C5 N2 C4 -2(3)
C9 C5 N2 C1 0(2)
C6 C5 N2 C1 178.3(14)
C6 C7 N3 C8 -2(3)
C6 C7 N3 Rh1 163.0(15)
C9 C8 N3 C7 2(2)
C9 C8 N3 Rh1 -162.8(13)
F4 C35 S2 O5 178(2)
F5 C35 S2 O5 -61(2)
F6 C35 S2 O5 59.5(18)
F4 C35 S2 O6 -62(2)
F5 C35 S2 O6 58(2)
F6 C35 S2 O6 179.3(15)
F4 C35 S2 O4 58(2)
F5 C35 S2 O4 178.1(18)
F6 C35 S2 O4 -61.1(18)
